data_7720629
loop_
_publ_author_name
'Zhang, Chao'
'Wang, Tingwei'
'Li, Shaoqun'
'Lu, Zujia'
'Li, Cong'
'Xu, Meiqi'
'Zhao, Binshan'
'Yu, Qiyao'
'Zhang, Jianguo'

_publ_section_title
;
 Position-oriented <i>N</i>-methylation engineering: multidimensional
 regulation of energy-safety balance in energetic copper complexes.
;
_journal_issue 14
_journal_name_full 'Dalton transactions (Cambridge, England : 2003)'
_journal_page_first 5591
_journal_page_last 5601
_journal_paper_doi 10.1039/d6dt00365f
_journal_volume 55
_journal_year 2026
_chemical_formula_moiety '2(C6 H10 Cu0.5 N4 O), 2(Cl O4), 2(H2 O)'
_chemical_formula_sum 'C12 H24 Cl2 Cu N8 O12'
_chemical_formula_weight 606.83
_space_group_crystal_system triclinic
_space_group_IT_number 2
_space_group_name_Hall '-P 1'
_space_group_name_H-M_alt 'P -1'
_atom_sites_solution_hydrogens geom
_atom_sites_solution_primary direct
_atom_sites_solution_secondary difmap
_audit_creation_date 2023-11-21
_audit_creation_method
;
  Olex2 1.1
  (compiled 2011.02.15 svn.r1672, GUI svn.r3494)
;
_audit_update_record
;
2025-01-19 deposited with the CCDC.	2026-03-09 downloaded from the CCDC.
;
_cell_angle_alpha 99.405(9)
_cell_angle_beta 96.746(10)
_cell_angle_gamma 98.364(10)
_cell_formula_units_Z 1
_cell_length_a 7.1171(9)
_cell_length_b 7.7155(8)
_cell_length_c 10.8431(13)
_cell_measurement_reflns_used 1255
_cell_measurement_temperature 115.95(10)
_cell_measurement_theta_max 28.2710
_cell_measurement_theta_min 4.2790
_cell_volume 575.05(12)
_computing_cell_refinement
;
CrysAlisPro, Agilent Technologies,
Version 1.171.37.35 (release 13-08-2014 CrysAlis171 .NET)
(compiled Aug 13 2014,18:06:01)
;
_computing_data_collection
;
CrysAlisPro, Agilent Technologies,
Version 1.171.37.35 (release 13-08-2014 CrysAlis171 .NET)
(compiled Aug 13 2014,18:06:01)
;
_computing_data_reduction
;
CrysAlisPro, Agilent Technologies,
Version 1.171.37.35 (release 13-08-2014 CrysAlis171 .NET)
(compiled Aug 13 2014,18:06:01)
;
_computing_molecular_graphics
;
O. V. Dolomanov, L. J. Bourhis, R. J. Gildea, J. A. K. Howard and H. Puschmann,
OLEX2: a complete structure solution, refinement and analysis program.
J. Appl. Cryst. (2009). 42, 339-341.
;
_computing_publication_material
;
O. V. Dolomanov, L. J. Bourhis, R. J. Gildea, J. A. K. Howard and H. Puschmann,
OLEX2: a complete structure solution, refinement and analysis program.
J. Appl. Cryst. (2009). 42, 339-341.
;
_computing_structure_refinement 'SHELXL-97 (Sheldrick, 1997)'
_computing_structure_solution 'A short history of SHELX (Sheldrick, 2007)/Bruker'
_diffrn_ambient_environment N~2~
_diffrn_ambient_temperature 115.95(10)
_diffrn_detector 'CCD plate'
_diffrn_detector_area_resol_mean 16.0971
_diffrn_detector_type Eos
_diffrn_measured_fraction_theta_full 0.9976
_diffrn_measured_fraction_theta_max 0.5351
_diffrn_measurement_details
;
#__ type_ start__ end____ width___ exp.time_
  1 omega   29.00   55.00   1.0000    1.0000
omega____ theta____ kappa____ phi______ frames
    -       16.2414   57.0000   90.0000 26

#__ type_ start__ end____ width___ exp.time_
  2 omega   37.00   83.00   1.0000    1.0000
omega____ theta____ kappa____ phi______ frames
    -       16.2414  178.0000   60.0000 46

#__ type_ start__ end____ width___ exp.time_
  3 omega   30.00   68.00   1.0000    1.0000
omega____ theta____ kappa____ phi______ frames
    -       16.2414   77.0000 -120.0000 38

#__ type_ start__ end____ width___ exp.time_
  4 omega   49.00   77.00   1.0000    1.0000
omega____ theta____ kappa____ phi______ frames
    -       16.2414   57.0000 -150.0000 28

#__ type_ start__ end____ width___ exp.time_
  5 omega    0.00   78.00   1.0000    1.0000
omega____ theta____ kappa____ phi______ frames
    -       16.2414   57.0000 -180.0000 78

#__ type_ start__ end____ width___ exp.time_
  6 omega  -22.00   25.00   1.0000    1.0000
omega____ theta____ kappa____ phi______ frames
    -      -11.0070 -104.0000    8.0000 47

#__ type_ start__ end____ width___ exp.time_
  7 omega  -50.00   35.00   1.0000    1.0000
omega____ theta____ kappa____ phi______ frames
    -       16.2414  -37.0000   30.0000 85
;
_diffrn_measurement_device 'four-circle diffractometer'
_diffrn_measurement_device_type 'Xcalibur, Eos, Gemini'
_diffrn_measurement_method '\w scans'
_diffrn_orient_matrix_UB_11 -0.0392860000
_diffrn_orient_matrix_UB_12 -0.0872794000
_diffrn_orient_matrix_UB_13 -0.0329998000
_diffrn_orient_matrix_UB_21 0.0339757000
_diffrn_orient_matrix_UB_22 0.0215464000
_diffrn_orient_matrix_UB_23 -0.0554205000
_diffrn_orient_matrix_UB_31 0.0874823000
_diffrn_orient_matrix_UB_32 -0.0291343000
_diffrn_orient_matrix_UB_33 0.0179874000
_diffrn_radiation_monochromator graphite
_diffrn_radiation_probe x-ray
_diffrn_radiation_type 'Mo K\a'
_diffrn_radiation_wavelength 0.71073
_diffrn_reflns_av_R_equivalents 0.0470
_diffrn_reflns_av_unetI/netI 0.0757
_diffrn_reflns_limit_h_max 8
_diffrn_reflns_limit_h_min -8
_diffrn_reflns_limit_k_max 8
_diffrn_reflns_limit_k_min -9
_diffrn_reflns_limit_l_max 12
_diffrn_reflns_limit_l_min -13
_diffrn_reflns_number 4058
_diffrn_reflns_theta_full 25.99
_diffrn_reflns_theta_max 25.99
_diffrn_reflns_theta_min 3.26
_diffrn_source 'Enhance (Mo) X-ray Source'
_exptl_absorpt_coefficient_mu 1.258
_exptl_absorpt_correction_T_max 1.00000
_exptl_absorpt_correction_T_min 0.71139
_exptl_absorpt_correction_type multi-scan
_exptl_absorpt_process_details
;
CrysAlisPro, Agilent Technologies,
Version 1.171.37.35 (release 13-08-2014 CrysAlis171 .NET)
(compiled Aug 13 2014,18:06:01)
Empirical absorption correction using spherical harmonics,
 implemented in SCALE3 ABSPACK scaling algorithm.
;
_exptl_crystal_colour blue
_exptl_crystal_density_diffrn 1.752
_exptl_crystal_density_method 'not measured'
_exptl_crystal_description block
_exptl_crystal_F_000 311
_exptl_crystal_size_max 0.43
_exptl_crystal_size_mid 0.40
_exptl_crystal_size_min 0.12
_refine_diff_density_max 0.484
_refine_diff_density_min -0.628
_refine_diff_density_rms 0.125
_refine_ls_extinction_method none
_refine_ls_goodness_of_fit_ref 1.083
_refine_ls_hydrogen_treatment mixed
_refine_ls_matrix_type full
_refine_ls_number_parameters 168
_refine_ls_number_reflns 2210
_refine_ls_number_restraints 3
_refine_ls_restrained_S_all 1.082
_refine_ls_R_factor_all 0.0557
_refine_ls_R_factor_gt 0.0463
_refine_ls_shift/su_max 0.000
_refine_ls_shift/su_mean 0.000
_refine_ls_structure_factor_coef Fsqd
_refine_ls_weighting_details 'calc w=1/[\s^2^(Fo^2^)+(0.0434P)^2^+0.1392P] where P=(Fo^2^+2Fc^2^)/3'
_refine_ls_weighting_scheme calc
_refine_ls_wR_factor_gt 0.1055
_refine_ls_wR_factor_ref 0.1140
_reflns_number_gt 1850
_reflns_number_total 2210
_reflns_threshold_expression >2sigma(I)
_cod_data_source_file d6dt00365f2.cif
_cod_data_source_block exp_8775
_cod_depositor_comments 'Adding full bibliography for 7720626--7720629.cif.'
_cod_database_code 7720629
_reflns_odcompleteness_completeness 99.76
_reflns_odcompleteness_iscentric 1
_reflns_odcompleteness_theta 25.07

loop_
_space_group_symop_id
_space_group_symop_operation_xyz
1 'x, y, z'
2 '-x, -y, -z'

loop_
_atom_site_label
_atom_site_type_symbol
_atom_site_fract_x
_atom_site_fract_y
_atom_site_fract_z
_atom_site_U_iso_or_equiv
_atom_site_adp_type
_atom_site_occupancy
_atom_site_symmetry_multiplicity
_atom_site_calc_flag
_atom_site_refinement_flags
_atom_site_disorder_assembly
_atom_site_disorder_group
Cu1 Cu 0.0000 0.5000 0.0000 0.0135(2) Uani 1 2 d S . .
Cl1 Cl 0.34361(12) 0.23156(11) 0.03037(7) 0.0138(2) Uani 1 1 d . . .
O6 O 0.4022(4) 0.2593(4) -0.0882(2) 0.0255(7) Uani 1 1 d . . .
O3 O 0.1823(4) 0.0897(3) 0.0088(2) 0.0232(6) Uani 1 1 d . . .
O4 O 0.2870(4) 0.3907(3) 0.0947(2) 0.0256(7) Uani 1 1 d . . .
O1 O -0.0777(4) 0.5273(3) 0.1680(2) 0.0152(6) Uani 1 1 d . . .
C3 C 0.1325(6) 0.7864(5) 0.4784(3) 0.0166(8) Uani 1 1 d . . .
H3 H 0.2618 0.8291 0.4792 0.020 Uiso 1 1 calc R . .
N4 N 0.1769(4) 0.7271(4) 0.0726(2) 0.0140(7) Uani 1 1 d . . .
H4A H 0.2987 0.7150 0.0638 0.017 Uiso 1 1 calc R . .
H4B H 0.1456 0.8150 0.0331 0.017 Uiso 1 1 calc R . .
N1 N -0.1528(5) 0.7191(4) 0.5445(2) 0.0160(7) Uani 1 1 d . . .
N2 N -0.1715(4) 0.6609(4) 0.4176(2) 0.0153(7) Uani 1 1 d . . .
C1 C 0.0223(5) 0.6591(5) 0.2414(3) 0.0120(7) Uani 1 1 d . . .
N3 N 0.1571(4) 0.7675(4) 0.2036(2) 0.0145(7) Uani 1 1 d . . .
H3A H 0.2280 0.8564 0.2545 0.017 Uiso 1 1 calc R . .
C2 C -0.0014(5) 0.7027(5) 0.3754(3) 0.0138(8) Uani 1 1 d . . .
C4 C 0.0304(6) 0.7927(5) 0.5816(3) 0.0168(8) Uani 1 1 d . . .
O2 O 0.3987(4) 1.0720(3) 0.3327(2) 0.0213(6) Uani 1 1 d D . .
O5 O 0.5028(4) 0.1878(4) 0.1077(2) 0.0207(6) Uani 1 1 d . . .
C6 C -0.3608(6) 0.5785(6) 0.3492(3) 0.0269(9) Uani 1 1 d . . .
H6A H -0.4017 0.4688 0.3766 0.040 Uiso 1 1 calc R . .
H6B H -0.3543 0.5548 0.2602 0.040 Uiso 1 1 calc R . .
H6C H -0.4508 0.6578 0.3657 0.040 Uiso 1 1 calc R . .
C5 C 0.1030(6) 0.8662(5) 0.7176(3) 0.0202(9) Uani 1 1 d . . .
H5A H 0.1763 0.7858 0.7523 0.030 Uiso 1 1 calc R . .
H5B H -0.0036 0.8800 0.7629 0.030 Uiso 1 1 calc R . .
H5C H 0.1830 0.9800 0.7252 0.030 Uiso 1 1 calc R . .
H2A H 0.441(6) 1.108(5) 0.270(3) 0.030 Uiso 1 1 d D . .
H2B H 0.333(5) 1.145(4) 0.367(3) 0.030 Uiso 1 1 d D . .

loop_
_atom_site_aniso_label
_atom_site_aniso_U_11
_atom_site_aniso_U_22
_atom_site_aniso_U_33
_atom_site_aniso_U_23
_atom_site_aniso_U_13
_atom_site_aniso_U_12
Cu1 0.0156(4) 0.0132(4) 0.0105(3) -0.0001(2) 0.0033(2) 0.0002(3)
Cl1 0.0111(5) 0.0136(5) 0.0164(4) 0.0036(3) 0.0014(3) 0.0008(4)
O6 0.0186(15) 0.0414(18) 0.0199(14) 0.0143(12) 0.0059(11) 0.0040(14)
O3 0.0145(14) 0.0170(14) 0.0356(15) 0.0055(12) 0.0019(12) -0.0044(12)
O4 0.0254(16) 0.0168(15) 0.0318(15) -0.0033(11) -0.0024(12) 0.0082(13)
O1 0.0138(14) 0.0144(14) 0.0151(12) 0.0008(10) 0.0025(10) -0.0030(11)
C3 0.019(2) 0.018(2) 0.0130(17) 0.0029(15) 0.0007(15) 0.0039(17)
N4 0.0184(17) 0.0148(16) 0.0099(14) 0.0031(12) 0.0043(12) 0.0045(14)
N1 0.0203(18) 0.0169(17) 0.0094(14) 0.0003(12) 0.0034(12) 0.0003(14)
N2 0.0165(17) 0.0175(17) 0.0093(14) -0.0007(12) 0.0011(12) -0.0011(14)
C1 0.0117(19) 0.0129(18) 0.0126(16) 0.0033(14) 0.0028(14) 0.0040(16)
N3 0.0169(17) 0.0137(16) 0.0087(13) -0.0035(11) 0.0006(12) -0.0036(13)
C2 0.015(2) 0.0134(19) 0.0138(17) 0.0030(14) 0.0042(15) 0.0034(16)
C4 0.019(2) 0.0153(19) 0.0146(17) 0.0017(14) -0.0024(15) 0.0020(17)
O2 0.0201(16) 0.0218(15) 0.0204(14) -0.0002(11) 0.0047(12) 0.0014(13)
O5 0.0140(14) 0.0289(16) 0.0200(13) 0.0059(11) -0.0013(11) 0.0075(13)
C6 0.021(2) 0.036(3) 0.0176(19) -0.0023(17) 0.0031(17) -0.007(2)
C5 0.021(2) 0.025(2) 0.0130(18) 0.0012(15) 0.0024(16) 0.0029(18)

loop_
_atom_type_symbol
_atom_type_description
_atom_type_scat_dispersion_real
_atom_type_scat_dispersion_imag
_atom_type_scat_source
C C 0.0033 0.0016 'International Tables Vol C Tables 4.2.6.8 and 6.1.1.4'
H H 0.0000 0.0000 'International Tables Vol C Tables 4.2.6.8 and 6.1.1.4'
Cl Cl 0.1484 0.1585 'International Tables Vol C Tables 4.2.6.8 and 6.1.1.4'
Cu Cu 0.3201 1.2651 'International Tables Vol C Tables 4.2.6.8 and 6.1.1.4'
N N 0.0061 0.0033 'International Tables Vol C Tables 4.2.6.8 and 6.1.1.4'
O O 0.0106 0.0060 'International Tables Vol C Tables 4.2.6.8 and 6.1.1.4'

loop_
_geom_angle_atom_site_label_1
_geom_angle_atom_site_label_2
_geom_angle_atom_site_label_3
_geom_angle
_geom_angle_site_symmetry_1
_geom_angle_site_symmetry_3
_geom_angle_publ_flag
O1 Cu1 O1 180.00(14) . 2_565 ?
O1 Cu1 N4 96.56(10) . 2_565 ?
O1 Cu1 N4 83.44(10) 2_565 2_565 ?
O1 Cu1 N4 96.56(10) 2_565 . ?
O1 Cu1 N4 83.44(10) . . ?
N4 Cu1 N4 180.0 . 2_565 ?
O6 Cl1 O4 110.45(16) . . ?
O6 Cl1 O5 108.67(15) . . ?
O3 Cl1 O6 109.68(17) . . ?
O3 Cl1 O4 108.26(17) . . ?
O3 Cl1 O5 110.40(15) . . ?
O5 Cl1 O4 109.36(15) . . ?
C1 O1 Cu1 111.6(2) . . ?
C2 C3 H3 127.6 . . ?
C2 C3 C4 104.8(3) . . ?
C4 C3 H3 127.6 . . ?
Cu1 N4 H4A 110.4 . . ?
Cu1 N4 H4B 110.4 . . ?
H4A N4 H4B 108.6 . . ?
N3 N4 Cu1 106.8(2) . . ?
N3 N4 H4A 110.4 . . ?
N3 N4 H4B 110.4 . . ?
C4 N1 N2 106.4(3) . . ?
N1 N2 C6 118.9(3) . . ?
C2 N2 N1 110.1(3) . . ?
C2 N2 C6 130.9(3) . . ?
O1 C1 N3 122.1(3) . . ?
O1 C1 C2 122.1(3) . . ?
N3 C1 C2 115.8(3) . . ?
N4 N3 H3A 122.1 . . ?
C1 N3 N4 115.7(3) . . ?
C1 N3 H3A 122.1 . . ?
C3 C2 C1 129.5(3) . . ?
N2 C2 C3 107.8(3) . . ?
N2 C2 C1 122.7(3) . . ?
C3 C4 C5 128.5(4) . . ?
N1 C4 C3 110.8(3) . . ?
N1 C4 C5 120.7(3) . . ?
H2A O2 H2B 110(2) . . ?
N2 C6 H6A 109.5 . . ?
N2 C6 H6B 109.5 . . ?
N2 C6 H6C 109.5 . . ?
H6A C6 H6B 109.5 . . ?
H6A C6 H6C 109.5 . . ?
H6B C6 H6C 109.5 . . ?
C4 C5 H5A 109.5 . . ?
C4 C5 H5B 109.5 . . ?
C4 C5 H5C 109.5 . . ?
H5A C5 H5B 109.5 . . ?
H5A C5 H5C 109.5 . . ?
H5B C5 H5C 109.5 . . ?

loop_
_geom_bond_atom_site_label_1
_geom_bond_atom_site_label_2
_geom_bond_distance
_geom_bond_site_symmetry_2
_geom_bond_publ_flag
Cu1 O1 1.953(2) 2_565 ?
Cu1 O1 1.953(2) . ?
Cu1 N4 1.987(3) 2_565 ?
Cu1 N4 1.987(3) . ?
Cl1 O6 1.436(3) . ?
Cl1 O3 1.435(3) . ?
Cl1 O4 1.445(3) . ?
Cl1 O5 1.443(2) . ?
O1 C1 1.252(4) . ?
C3 H3 0.9300 . ?
C3 C2 1.381(5) . ?
C3 C4 1.402(5) . ?
N4 H4A 0.9000 . ?
N4 H4B 0.9000 . ?
N4 N3 1.431(4) . ?
N1 N2 1.361(4) . ?
N1 C4 1.331(5) . ?
N2 C2 1.358(5) . ?
N2 C6 1.460(5) . ?
C1 N3 1.326(5) . ?
C1 C2 1.472(4) . ?
N3 H3A 0.8600 . ?
C4 C5 1.492(5) . ?
O2 H2A 0.845(10) . ?
O2 H2B 0.848(10) . ?
C6 H6A 0.9600 . ?
C6 H6B 0.9600 . ?
C6 H6C 0.9600 . ?
C5 H5A 0.9600 . ?
C5 H5B 0.9600 . ?
C5 H5C 0.9600 . ?

loop_
_geom_torsion_atom_site_label_1
_geom_torsion_atom_site_label_2
_geom_torsion_atom_site_label_3
_geom_torsion_atom_site_label_4
_geom_torsion
_geom_torsion_site_symmetry_1
_geom_torsion_site_symmetry_2
_geom_torsion_site_symmetry_3
_geom_torsion_site_symmetry_4
_geom_torsion_publ_flag
Cu1 O1 C1 N3 2.8(4) . . . . ?
Cu1 O1 C1 C2 -176.8(2) . . . . ?
Cu1 N4 N3 C1 -5.1(3) . . . . ?
O1 Cu1 O1 C1 150(100) 2_565 . . . ?
O1 Cu1 N4 N3 -175.01(19) 2_565 . . . ?
O1 Cu1 N4 N3 4.99(19) . . . . ?
O1 C1 N3 N4 1.8(5) . . . . ?
O1 C1 C2 C3 150.2(4) . . . . ?
O1 C1 C2 N2 -29.1(5) . . . . ?
N4 Cu1 O1 C1 175.5(2) 2_565 . . . ?
N4 Cu1 O1 C1 -4.5(2) . . . . ?
N4 Cu1 N4 N3 123(100) 2_565 . . . ?
N1 N2 C2 C3 1.5(4) . . . . ?
N1 N2 C2 C1 -179.1(3) . . . . ?
N2 N1 C4 C3 1.2(4) . . . . ?
N2 N1 C4 C5 -178.1(3) . . . . ?
N3 C1 C2 C3 -29.4(5) . . . . ?
N3 C1 C2 N2 151.3(3) . . . . ?
C2 C3 C4 N1 -0.3(4) . . . . ?
C2 C3 C4 C5 179.0(3) . . . . ?
C2 C1 N3 N4 -178.6(3) . . . . ?
C4 C3 C2 N2 -0.7(4) . . . . ?
C4 C3 C2 C1 179.9(3) . . . . ?
C4 N1 N2 C2 -1.6(4) . . . . ?
C4 N1 N2 C6 -178.0(3) . . . . ?
C6 N2 C2 C3 177.2(4) . . . . ?
C6 N2 C2 C1 -3.3(6) . . . . ?
